data_4335910
loop_
_publ_author_name
'Nicholas P. Calta'
'Mercouri G. Kanatzidis'

_publ_section_title
;
 Quaternary Aluminum Silicides Grown in Al Flux: RE5Mn4Al23-xSix (RE = Ho,
 Er, Yb) and Er44Mn55(AlSi)237
;
_journal_name_full 'Inorganic Chemistry'
_journal_page_first 9931
_journal_page_last 9940
_journal_paper_doi 10.1021/ic401659y
_journal_volume 52
_journal_year 2013
_chemical_formula_sum 'Al236 Er88 Mn110 Si238'
_chemical_formula_weight 33814.98
_chemical_name_systematic
; 
 ? 
;
_space_group_IT_number 223
_symmetry_cell_setting cubic
_symmetry_space_group_name_Hall '-P 4n 2 3'
_symmetry_space_group_name_H-M 'P m -3 n'
_atom_sites_solution_hydrogens none
_atom_sites_solution_primary direct
_atom_sites_solution_secondary difmap
_audit_creation_method SHELXL-97
_cell_angle_alpha 90.00
_cell_angle_beta 90.00
_cell_angle_gamma 90.00
_cell_formula_units_Z 1
_cell_length_a 21.8208(4)
_cell_length_b 21.8208(4)
_cell_length_c 21.8208(4)
_cell_measurement_reflns_used 30886
_cell_measurement_temperature 293(2)
_cell_measurement_theta_max 28.48
_cell_measurement_theta_min 1.86
_cell_volume 10389.9(3)
_computing_cell_refinement 'STOE X-AREA'
_computing_data_collection 'STOE X-AREA'
_computing_data_reduction 'STOE X-RED'
_computing_structure_refinement 'SHELXL-97 (Sheldrick, 2008)'
_computing_structure_solution 'SHELXS-97 (Sheldrick, 2008)'
_diffrn_ambient_temperature 293(2)
_diffrn_detector 'image plate (34 cm diameter)'
_diffrn_detector_area_resol_mean 6.67
_diffrn_detector_type STOE
_diffrn_measured_fraction_theta_full 0.999
_diffrn_measured_fraction_theta_max 0.999
_diffrn_measurement_device '2-circle goniometer'
_diffrn_measurement_device_type 'STOE IPDS 2'
_diffrn_radiation_monochromator graphite
_diffrn_radiation_source 'fine-focus sealed tube'
_diffrn_radiation_type MoK\a
_diffrn_radiation_wavelength 0.71073
_diffrn_reflns_av_R_equivalents 0.1166
_diffrn_reflns_av_sigmaI/netI 0.0239
_diffrn_reflns_limit_h_max 25
_diffrn_reflns_limit_h_min -25
_diffrn_reflns_limit_k_max 23
_diffrn_reflns_limit_k_min -25
_diffrn_reflns_limit_l_max 25
_diffrn_reflns_limit_l_min -25
_diffrn_reflns_number 56227
_diffrn_reflns_theta_full 24.99
_diffrn_reflns_theta_max 24.99
_diffrn_reflns_theta_min 1.87
_exptl_absorpt_coefficient_mu 21.960
_exptl_absorpt_correction_T_max 0.4918
_exptl_absorpt_correction_T_min 0.3082
_exptl_absorpt_correction_type integration
_exptl_absorpt_process_details X-Red32
_exptl_crystal_colour 'metallic silver'
_exptl_crystal_density_diffrn 5.404
_exptl_crystal_description plate
_exptl_crystal_F_000 15134
_exptl_crystal_size_max 0.061
_exptl_crystal_size_mid 0.045
_exptl_crystal_size_min 0.002
_refine_diff_density_max 1.312
_refine_diff_density_min -1.712
_refine_diff_density_rms 0.273
_refine_ls_extinction_coef 0.000014(3)
_refine_ls_extinction_expression Fc^*^=kFc[1+0.001xFc^2^\l^3^/sin(2\q)]^-1/4^
_refine_ls_extinction_method SHELXL
_refine_ls_goodness_of_fit_ref 1.445
_refine_ls_hydrogen_treatment none
_refine_ls_matrix_type full
_refine_ls_number_parameters 149
_refine_ls_number_reflns 1661
_refine_ls_number_restraints 0
_refine_ls_restrained_S_all 1.445
_refine_ls_R_factor_all 0.0603
_refine_ls_R_factor_gt 0.0502
_refine_ls_shift/su_max 0.000
_refine_ls_shift/su_mean 0.000
_refine_ls_structure_factor_coef Fsqd
_refine_ls_weighting_details 'calc w=1/[\s^2^(Fo^2^)+(0.0175P)^2^+232.5937P] where P=(Fo^2^+2Fc^2^)/3'
_refine_ls_weighting_scheme calc
_refine_ls_wR_factor_gt 0.0712
_refine_ls_wR_factor_ref 0.0730
_reflns_number_gt 1510
_reflns_number_total 1661
_reflns_threshold_expression >2sigma(I)
_cod_data_source_file ic401659y_si_001_1.cif
_cod_data_source_block cubic
_cod_database_code 4335910

loop_
_symmetry_equiv_pos_as_xyz
'x, y, z'
'-x, -y, z'
'-x, y, -z'
'x, -y, -z'
'z, x, y'
'z, -x, -y'
'-z, -x, y'
'-z, x, -y'
'y, z, x'
'-y, z, -x'
'y, -z, -x'
'-y, -z, x'
'y+1/2, x+1/2, -z+1/2'
'-y+1/2, -x+1/2, -z+1/2'
'y+1/2, -x+1/2, z+1/2'
'-y+1/2, x+1/2, z+1/2'
'x+1/2, z+1/2, -y+1/2'
'-x+1/2, z+1/2, y+1/2'
'-x+1/2, -z+1/2, -y+1/2'
'x+1/2, -z+1/2, y+1/2'
'z+1/2, y+1/2, -x+1/2'
'z+1/2, -y+1/2, x+1/2'
'-z+1/2, y+1/2, x+1/2'
'-z+1/2, -y+1/2, -x+1/2'
'-x, -y, -z'
'x, y, -z'
'x, -y, z'
'-x, y, z'
'-z, -x, -y'
'-z, x, y'
'z, x, -y'
'z, -x, y'
'-y, -z, -x'
'y, -z, x'
'-y, z, x'
'y, z, -x'
'-y-1/2, -x-1/2, z-1/2'
'y-1/2, x-1/2, z-1/2'
'-y-1/2, x-1/2, -z-1/2'
'y-1/2, -x-1/2, -z-1/2'
'-x-1/2, -z-1/2, y-1/2'
'x-1/2, -z-1/2, -y-1/2'
'x-1/2, z-1/2, y-1/2'
'-x-1/2, z-1/2, -y-1/2'
'-z-1/2, -y-1/2, x-1/2'
'-z-1/2, y-1/2, -x-1/2'
'z-1/2, -y-1/2, -x-1/2'
'z-1/2, y-1/2, x-1/2'

loop_
_atom_site_label
_atom_site_type_symbol
_atom_site_fract_x
_atom_site_fract_y
_atom_site_fract_z
_atom_site_U_iso_or_equiv
_atom_site_adp_type
_atom_site_occupancy
_atom_site_symmetry_multiplicity
_atom_site_calc_flag
_atom_site_refinement_flags
Er1 Er 0.0000 0.22038(4) 0.29116(4) 0.0063(2) Uani 1 2 d S
Er2 Er 0.0000 0.36256(4) 0.40809(4) 0.0081(2) Uani 1 2 d S
Er3 Er 0.0000 0.37048(4) 0.08653(4) 0.0075(2) Uani 1 2 d S
Er4 Er 0.09152(3) 0.09152(3) 0.09152(3) 0.0074(2) Uani 1 3 d S
Mn1 Mn 0.09594(8) 0.10966(8) 0.24689(9) 0.0047(4) Uani 1 1 d .
Mn2 Mn 0.0000 0.36286(13) 0.25413(13) 0.0079(6) Uani 1 2 d S
Mn4 Mn 0.2500 0.2500 0.2500 0.0053(8) Uani 1 6 d S
Mn3 Mn 0.2500 0.60336(9) 0.10336(9) 0.0056(5) Uani 1 2 d S
Mn5 Mn 0.0000 0.5000 0.5000 0.0072(11) Uani 1 8 d S
Al1 Al 0.06319(17) 0.43445(18) 0.19164(17) 0.0094(7) Uani 0.50 1 d P
Si1 Si 0.06319(17) 0.43445(18) 0.19164(17) 0.0094(7) Uani 0.50 1 d P
Al2 Al 0.06341(18) 0.19197(17) 0.17943(16) 0.0075(8) Uani 0.50 1 d P
Si2 Si 0.06341(18) 0.19197(17) 0.17943(16) 0.0075(8) Uani 0.50 1 d P
Al3 Al 0.07253(18) 0.30716(18) 0.18900(19) 0.0117(8) Uani 0.50 1 d P
Si3 Si 0.07253(18) 0.30716(18) 0.18900(19) 0.0117(8) Uani 0.50 1 d P
Al4 Al 0.08273(16) 0.31798(16) 0.31094(16) 0.0033(7) Uani 0.50 1 d P
Si4 Si 0.08273(16) 0.31798(16) 0.31094(16) 0.0033(7) Uani 0.50 1 d P
Al5 Al 0.08836(18) 0.13807(18) 0.36193(18) 0.0107(8) Uani 0.50 1 d P
Si5 Si 0.08836(18) 0.13807(18) 0.36193(18) 0.0107(8) Uani 0.50 1 d P
Al6 Al 0.14212(17) 0.21264(19) 0.28709(19) 0.0121(8) Uani 0.50 1 d P
Si6 Si 0.14212(17) 0.21264(19) 0.28709(19) 0.0121(8) Uani 0.50 1 d P
Al7 Al 0.0000 0.0793(2) 0.3015(2) 0.0069(11) Uani 0.50 2 d SP
Si7 Si 0.0000 0.0793(2) 0.3015(2) 0.0069(11) Uani 0.50 2 d SP
Al8 Al 0.0000 0.0847(2) 0.4222(2) 0.0063(10) Uani 0.50 2 d SP
Si8 Si 0.0000 0.0847(2) 0.4222(2) 0.0063(10) Uani 0.50 2 d SP
Al9 Al 0.0000 0.0960(3) 0.1901(2) 0.0070(10) Uani 0.50 2 d SP
Si9 Si 0.0000 0.0960(3) 0.1901(2) 0.0070(10) Uani 0.50 2 d SP
Al10 Al 0.0000 0.2171(3) 0.4252(2) 0.0098(11) Uani 0.50 2 d SP
Si10 Si 0.0000 0.2171(3) 0.4252(2) 0.0098(11) Uani 0.50 2 d SP
Al11 Al 0.0000 0.2216(3) 0.0798(3) 0.0131(12) Uani 0.50 2 d SP
Si11 Si 0.0000 0.2216(3) 0.0798(3) 0.0131(12) Uani 0.50 2 d SP
Al12 Al 0.2500 0.17451(15) 0.67451(15) 0.0043(10) Uani 0.50 2 d SP
Si12 Si 0.2500 0.17451(15) 0.67451(15) 0.0043(10) Uani 0.50 2 d SP
Al13 Al 0.17792(19) 0.17792(19) 0.17792(19) 0.0150(14) Uani 0.50 3 d SP
Si13 Si 0.17792(19) 0.17792(19) 0.17792(19) 0.0150(14) Uani 0.50 3 d SP
Al14 Al 0.1117(3) 0.0000 0.5000 0.0032(14) Uani 0.50 4 d SP
Si14 Si 0.1117(3) 0.0000 0.5000 0.0032(14) Uani 0.50 4 d SP
Al15 Al 0.1255(3) 0.0000 0.0000 0.0052(14) Uani 0.50 4 d SP
Si15 Si 0.1255(3) 0.0000 0.0000 0.0052(14) Uani 0.50 4 d SP
Al16 Al 0.0000 0.0000 0.0000 0.004(3) Uani 0.50 24 d SP
Si16 Si 0.0000 0.0000 0.0000 0.004(3) Uani 0.50 24 d SP

loop_
_atom_site_aniso_label
_atom_site_aniso_U_11
_atom_site_aniso_U_22
_atom_site_aniso_U_33
_atom_site_aniso_U_23
_atom_site_aniso_U_13
_atom_site_aniso_U_12
Er1 0.0070(4) 0.0066(4) 0.0053(4) 0.0004(3) 0.000 0.000
Er2 0.0064(4) 0.0103(4) 0.0077(4) -0.0019(3) 0.000 0.000
Er3 0.0070(4) 0.0086(4) 0.0067(4) 0.0010(3) 0.000 0.000
Er4 0.0074(2) 0.0074(2) 0.0074(2) 0.0000(2) 0.0000(2) 0.0000(2)
Mn1 0.0057(9) 0.0035(9) 0.0050(9) -0.0005(7) 0.0003(8) 0.0004(7)
Mn2 0.0064(13) 0.0102(14) 0.0070(13) 0.0009(12) 0.000 0.000
Mn4 0.0053(8) 0.0053(8) 0.0053(8) 0.0005(11) 0.0005(11) 0.0005(11)
Mn3 0.0036(13) 0.0067(8) 0.0067(8) -0.0005(10) 0.0008(7) -0.0008(7)
Mn5 0.009(3) 0.007(3) 0.006(3) 0.000 0.000 0.000
Al1 0.0070(19) 0.0110(19) 0.0102(19) 0.0017(16) 0.0008(15) -0.0012(14)
Si1 0.0070(19) 0.0110(19) 0.0102(19) 0.0017(16) 0.0008(15) -0.0012(14)
Al2 0.0146(19) 0.0048(18) 0.0029(17) 0.0018(14) 0.0017(15) -0.0017(15)
Si2 0.0146(19) 0.0048(18) 0.0029(17) 0.0018(14) 0.0017(15) -0.0017(15)
Al3 0.0127(19) 0.011(2) 0.012(2) -0.0009(15) -0.0030(16) 0.0002(16)
Si3 0.0127(19) 0.011(2) 0.012(2) -0.0009(15) -0.0030(16) 0.0002(16)
Al4 0.0054(17) 0.0008(16) 0.0036(17) -0.0003(13) -0.0009(13) 0.0015(13)
Si4 0.0054(17) 0.0008(16) 0.0036(17) -0.0003(13) -0.0009(13) 0.0015(13)
Al5 0.0121(19) 0.009(2) 0.011(2) 0.0004(15) -0.0013(16) -0.0017(15)
Si5 0.0121(19) 0.009(2) 0.011(2) 0.0004(15) -0.0013(16) -0.0017(15)
Al6 0.0104(18) 0.010(2) 0.016(2) -0.0040(15) -0.0002(16) -0.0029(16)
Si6 0.0104(18) 0.010(2) 0.016(2) -0.0040(15) -0.0002(16) -0.0029(16)
Al7 0.005(2) 0.009(3) 0.007(3) 0.003(2) 0.000 0.000
Si7 0.005(2) 0.009(3) 0.007(3) 0.003(2) 0.000 0.000
Al8 0.006(2) 0.008(3) 0.005(3) -0.003(2) 0.000 0.000
Si8 0.006(2) 0.008(3) 0.005(3) -0.003(2) 0.000 0.000
Al9 0.005(2) 0.009(3) 0.007(3) 0.000(2) 0.000 0.000
Si9 0.005(2) 0.009(3) 0.007(3) 0.000(2) 0.000 0.000
Al10 0.005(3) 0.016(3) 0.008(3) -0.002(2) 0.000 0.000
Si10 0.005(3) 0.016(3) 0.008(3) -0.002(2) 0.000 0.000
Al11 0.011(3) 0.015(3) 0.013(3) 0.001(2) 0.000 0.000
Si11 0.011(3) 0.015(3) 0.013(3) 0.001(2) 0.000 0.000
Al12 0.007(2) 0.0031(15) 0.0031(15) -0.0010(18) -0.0019(15) 0.0019(15)
Si12 0.007(2) 0.0031(15) 0.0031(15) -0.0010(18) -0.0019(15) 0.0019(15)
Al13 0.0150(14) 0.0150(14) 0.0150(14) 0.0001(16) 0.0001(16) 0.0001(16)
Si13 0.0150(14) 0.0150(14) 0.0150(14) 0.0001(16) 0.0001(16) 0.0001(16)
Al14 0.003(3) 0.006(4) 0.001(4) 0.000 0.000 0.000
Si14 0.003(3) 0.006(4) 0.001(4) 0.000 0.000 0.000
Al15 0.006(4) 0.007(4) 0.002(4) 0.000 0.000 0.000
Si15 0.006(4) 0.007(4) 0.002(4) 0.000 0.000 0.000
Al16 0.004(3) 0.004(3) 0.004(3) 0.000 0.000 0.000
Si16 0.004(3) 0.004(3) 0.004(3) 0.000 0.000 0.000

loop_
_atom_type_symbol
_atom_type_description
_atom_type_scat_dispersion_real
_atom_type_scat_dispersion_imag
_atom_type_scat_source
Al Al 0.0645 0.0514 'International Tables Vol C Tables 4.2.6.8 and 6.1.1.4'
Si Si 0.0817 0.0704 'International Tables Vol C Tables 4.2.6.8 and 6.1.1.4'
Mn Mn 0.3368 0.7283 'International Tables Vol C Tables 4.2.6.8 and 6.1.1.4'
Er Er -0.2586 4.9576 'International Tables Vol C Tables 4.2.6.8 and 6.1.1.4'

loop_
_geom_angle_atom_site_label_1
_geom_angle_atom_site_label_2
_geom_angle_atom_site_label_3
_geom_angle
_geom_angle_site_symmetry_1
_geom_angle_site_symmetry_3
Al4 Er1 Si4 79.43(14) . 28
Al4 Er1 Al4 79.43(14) . 28
Si4 Er1 Al4 0.00(18) 28 28
Al4 Er1 Al2 89.11(10) . .
Si4 Er1 Al2 126.90(11) 28 .
Al4 Er1 Al2 126.90(11) 28 .
Al4 Er1 Si2 126.90(11) . 28
Si4 Er1 Si2 89.11(10) 28 28
Al4 Er1 Si2 89.11(10) 28 28
Al2 Er1 Si2 57.62(15) . 28
Al4 Er1 Al2 126.90(11) . 28
Si4 Er1 Al2 89.11(10) 28 28
Al4 Er1 Al2 89.11(10) 28 28
Al2 Er1 Al2 57.62(15) . 28
Si2 Er1 Al2 0.0(2) 28 28
Al4 Er1 Al10 82.27(12) . .
Si4 Er1 Al10 82.28(12) 28 .
Al4 Er1 Al10 82.28(12) 28 .
Al2 Er1 Al10 147.53(10) . .
Si2 Er1 Al10 147.54(10) 28 .
Al2 Er1 Al10 147.54(10) 28 .
Al4 Er1 Si5 140.31(11) . 28
Si4 Er1 Si5 87.86(10) 28 28
Al4 Er1 Si5 87.86(10) 28 28
Al2 Er1 Si5 127.34(11) . 28
Si2 Er1 Si5 89.89(11) 28 28
Al2 Er1 Si5 89.89(11) 28 28
Al10 Er1 Si5 58.69(11) . 28
Al4 Er1 Al5 140.31(11) . 28
Si4 Er1 Al5 87.86(10) 28 28
Al4 Er1 Al5 87.86(10) 28 28
Al2 Er1 Al5 127.34(11) . 28
Si2 Er1 Al5 89.89(11) 28 28
Al2 Er1 Al5 89.89(11) 28 28
Al10 Er1 Al5 58.69(11) . 28
Si5 Er1 Al5 0.00(16) 28 28
Si8 Er2 Al8 0.0 45_666 45_666
Si8 Er2 Si8 72.54(17) 45_666 22_455
Al8 Er2 Si8 72.54(17) 45_666 22_455
Si8 Er2 Al8 72.54(17) 45_666 22_455
Al8 Er2 Al8 72.54(17) 45_666 22_455
Si8 Er2 Al8 0.00(16) 22_455 22_455
Si8 Er2 Al4 105.83(11) 45_666 .
Al8 Er2 Al4 105.83(11) 45_666 .
Si8 Er2 Al4 175.59(12) 22_455 .
Al8 Er2 Al4 175.59(12) 22_455 .
Si8 Er2 Si4 175.59(12) 45_666 28
Al8 Er2 Si4 175.59(12) 45_666 28
Si8 Er2 Si4 105.83(11) 22_455 28
Al8 Er2 Si4 105.83(11) 22_455 28
Al4 Er2 Si4 75.48(14) . 28
Si8 Er2 Al4 175.59(12) 45_666 28
Al8 Er2 Al4 175.59(12) 45_666 28
Si8 Er2 Al4 105.83(11) 22_455 28
Al8 Er2 Al4 105.83(11) 22_455 28
Al4 Er2 Al4 75.48(14) . 28
Si4 Er2 Al4 0.00(16) 28 28
Si8 Er2 Si5 52.59(11) 45_666 24
Al8 Er2 Si5 52.59(11) 45_666 24
Si8 Er2 Si5 125.12(12) 22_455 24
Al8 Er2 Si5 125.12(12) 22_455 24
Al4 Er2 Si5 53.49(10) . 24
Si4 Er2 Si5 128.96(10) 28 24
Al4 Er2 Si5 128.96(10) 28 24
Si8 Er2 Al5 52.59(11) 45_666 24
Al8 Er2 Al5 52.59(11) 45_666 24
Si8 Er2 Al5 125.12(12) 22_455 24
Al8 Er2 Al5 125.12(12) 22_455 24
Al4 Er2 Al5 53.49(10) . 24
Si4 Er2 Al5 128.96(10) 28 24
Al4 Er2 Al5 128.96(10) 28 24
Si5 Er2 Al5 0.0(2) 24 24
Si8 Er2 Si5 125.12(12) 45_666 47_566
Al8 Er2 Si5 125.12(12) 45_666 47_566
Si8 Er2 Si5 52.59(11) 22_455 47_566
Al8 Er2 Si5 52.59(11) 22_455 47_566
Al4 Er2 Si5 128.96(10) . 47_566
Si4 Er2 Si5 53.49(10) 28 47_566
Al4 Er2 Si5 53.49(10) 28 47_566
Si5 Er2 Si5 177.01(15) 24 47_566
Al5 Er2 Si5 177.01(15) 24 47_566
Si8 Er2 Al5 125.12(12) 45_666 47_566
Al8 Er2 Al5 125.12(12) 45_666 47_566
Si8 Er2 Al5 52.59(11) 22_455 47_566
Al8 Er2 Al5 52.59(11) 22_455 47_566
Al4 Er2 Al5 128.96(10) . 47_566
Si4 Er2 Al5 53.49(10) 28 47_566
Al4 Er2 Al5 53.49(10) 28 47_566
Si5 Er2 Al5 177.01(15) 24 47_566
Al5 Er2 Al5 177.01(15) 24 47_566
Si5 Er2 Al5 0.00(15) 47_566 47_566
Si8 Er3 Al8 0.0(2) 10 10
Si8 Er3 Si8 80.05(18) 10 9
Al8 Er3 Si8 80.05(18) 10 9
Si8 Er3 Al8 80.05(18) 10 9
Al8 Er3 Al8 80.05(18) 10 9
Si8 Er3 Al8 0.00(18) 9 9
Si8 Er3 Si14 74.92(14) 10 9
Al8 Er3 Si14 74.92(14) 10 9
Si8 Er3 Si14 74.92(14) 9 9
Al8 Er3 Si14 74.92(14) 9 9
Si8 Er3 Al14 74.92(14) 10 9
Al8 Er3 Al14 74.92(14) 10 9
Si8 Er3 Al14 74.92(14) 9 9
Al8 Er3 Al14 74.92(14) 9 9
Si14 Er3 Al14 0.0(3) 9 9
Si8 Er3 Si7 53.62(13) 10 10
Al8 Er3 Si7 53.62(13) 10 10
Si8 Er3 Si7 98.99(10) 9 10
Al8 Er3 Si7 98.99(10) 9 10
Si14 Er3 Si7 128.23(13) 9 10
Al14 Er3 Si7 128.23(13) 9 10
Si8 Er3 Al7 53.62(13) 10 10
Al8 Er3 Al7 53.62(13) 10 10
Si8 Er3 Al7 98.99(10) 9 10
Al8 Er3 Al7 98.99(10) 9 10
Si14 Er3 Al7 128.23(13) 9 10
Al14 Er3 Al7 128.23(13) 9 10
Si7 Er3 Al7 0.0(2) 10 10
Si8 Er3 Si7 98.99(10) 10 9
Al8 Er3 Si7 98.99(10) 10 9
Si8 Er3 Si7 53.62(13) 9 9
Al8 Er3 Si7 53.62(13) 9 9
Si14 Er3 Si7 128.23(13) 9 9
Al14 Er3 Si7 128.23(13) 9 9
Si7 Er3 Si7 71.27(18) 10 9
Al7 Er3 Si7 71.27(18) 10 9
Si8 Er3 Al7 98.99(10) 10 9
Al8 Er3 Al7 98.99(10) 10 9
Si8 Er3 Al7 53.62(13) 9 9
Al8 Er3 Al7 53.62(13) 9 9
Si14 Er3 Al7 128.23(13) 9 9
Al14 Er3 Al7 128.23(13) 9 9
Si7 Er3 Al7 71.27(18) 10 9
Al7 Er3 Al7 71.27(18) 10 9
Si7 Er3 Al7 0.0(2) 9 9
Si8 Er3 Al1 91.36(10) 10 28
Al8 Er3 Al1 91.36(10) 10 28
Si8 Er3 Al1 127.69(12) 9 28
Al8 Er3 Al1 127.69(12) 9 28
Si14 Er3 Al1 53.19(13) 9 28
Al14 Er3 Al1 53.19(13) 9 28
Si7 Er3 Al1 116.81(11) 10 28
Al7 Er3 Al1 116.81(11) 10 28
Si7 Er3 Al1 169.54(10) 9 28
Al7 Er3 Al1 169.54(10) 9 28
Si8 Er3 Si1 91.36(10) 10 28
Al8 Er3 Si1 91.36(10) 10 28
Si8 Er3 Si1 127.69(12) 9 28
Al8 Er3 Si1 127.69(12) 9 28
Si14 Er3 Si1 53.19(13) 9 28
Al14 Er3 Si1 53.19(13) 9 28
Si7 Er3 Si1 116.81(11) 10 28
Al7 Er3 Si1 116.81(11) 10 28
Si7 Er3 Si1 169.54(10) 9 28
Al7 Er3 Si1 169.54(10) 9 28
Al1 Er3 Si1 0.00(16) 28 28
Si15 Er4 Si15 83.1(2) 9 5
Si15 Er4 Al15 0.0(3) 9 9
Si15 Er4 Al15 83.1(2) 5 9
Si15 Er4 Al15 83.1(2) 9 5
Si15 Er4 Al15 0.0(3) 5 5
Al15 Er4 Al15 83.1(2) 9 5
Si15 Er4 Al15 83.1(2) 9 .
Si15 Er4 Al15 83.1(2) 5 .
Al15 Er4 Al15 83.1(2) 9 .
Al15 Er4 Al15 83.1(2) 5 .
Si15 Er4 Si9 134.14(15) 9 9
Si15 Er4 Si9 51.05(15) 5 9
Al15 Er4 Si9 134.14(15) 9 9
Al15 Er4 Si9 51.05(15) 5 9
Al15 Er4 Si9 91.57(7) . 9
Si15 Er4 Si9 91.57(7) 9 5
Si15 Er4 Si9 134.14(15) 5 5
Al15 Er4 Si9 91.57(7) 9 5
Al15 Er4 Si9 134.14(15) 5 5
Al15 Er4 Si9 51.05(15) . 5
Si9 Er4 Si9 119.759(15) 9 5
Si15 Er4 Al9 134.14(15) 9 9
Si15 Er4 Al9 51.05(15) 5 9
Al15 Er4 Al9 134.14(15) 9 9
Al15 Er4 Al9 51.05(15) 5 9
Al15 Er4 Al9 91.57(7) . 9
Si9 Er4 Al9 0.00(14) 9 9
Si9 Er4 Al9 119.759(15) 5 9
Si15 Er4 Al9 91.57(7) 9 5
Si15 Er4 Al9 134.14(15) 5 5
Al15 Er4 Al9 91.57(7) 9 5
Al15 Er4 Al9 134.14(15) 5 5
Al15 Er4 Al9 51.05(15) . 5
Si9 Er4 Al9 119.759(15) 9 5
Si9 Er4 Al9 0.0(3) 5 5
Al9 Er4 Al9 119.759(15) 9 5
Si15 Er4 Al9 51.05(15) 9 .
Si15 Er4 Al9 91.56(7) 5 .
Al15 Er4 Al9 51.05(15) 9 .
Al15 Er4 Al9 91.56(7) 5 .
Al15 Er4 Al9 134.14(15) . .
Si9 Er4 Al9 119.758(15) 9 .
Si9 Er4 Al9 119.760(15) 5 .
Al9 Er4 Al9 119.758(15) 9 .
Al9 Er4 Al9 119.760(15) 5 .
Si2 Mn1 Al2 0.0(2) 5 5
Si2 Mn1 Al2 103.30(18) 5 .
Al2 Mn1 Al2 103.30(18) 5 .
Si2 Mn1 Al9 110.13(16) 5 .
Al2 Mn1 Al9 110.13(16) 5 .
Al2 Mn1 Al9 62.21(16) . .
Si2 Mn1 Si11 65.91(17) 5 5
Al2 Mn1 Si11 65.91(17) 5 5
Al2 Mn1 Si11 122.48(18) . 5
Al9 Mn1 Si11 69.43(19) . 5
Si2 Mn1 Al11 65.91(17) 5 5
Al2 Mn1 Al11 65.91(17) 5 5
Al2 Mn1 Al11 122.48(18) . 5
Al9 Mn1 Al11 69.43(19) . 5
Si11 Mn1 Al11 0.0(4) 5 5
Si2 Mn1 Al7 139.64(17) 5 .
Al2 Mn1 Al7 139.64(17) 5 .
Al2 Mn1 Al7 103.89(16) . .
Al9 Mn1 Al7 59.54(15) . .
Si11 Mn1 Al7 74.41(19) 5 .
Al11 Mn1 Al7 74.41(19) 5 .
Si2 Mn1 Si3 61.33(12) 5 5
Al2 Mn1 Si3 61.33(12) 5 5
Al2 Mn1 Si3 141.27(14) . 5
Al9 Mn1 Si3 154.39(18) . 5
Si11 Mn1 Si3 85.50(17) 5 5
Al11 Mn1 Si3 85.50(17) 5 5
Al7 Mn1 Si3 109.69(15) . 5
Si2 Mn1 Al3 61.33(12) 5 5
Al2 Mn1 Al3 61.33(12) 5 5
Al2 Mn1 Al3 141.27(14) . 5
Al9 Mn1 Al3 154.39(18) . 5
Si11 Mn1 Al3 85.50(17) 5 5
Al11 Mn1 Al3 85.50(17) 5 5
Al7 Mn1 Al3 109.69(15) . 5
Si3 Mn1 Al3 0.0(2) 5 5
Al4 Mn2 Si4 97.6(2) . 28
Al4 Mn2 Al4 97.6(2) . 28
Si4 Mn2 Al4 0.00(18) 28 28
Al4 Mn2 Si3 125.69(17) . 28
Si4 Mn2 Si3 67.12(12) 28 28
Al4 Mn2 Si3 67.12(12) 28 28
Al4 Mn2 Al3 125.69(17) . 28
Si4 Mn2 Al3 67.12(12) 28 28
Al4 Mn2 Al3 67.12(12) 28 28
Si3 Mn2 Al3 0.0(3) 28 28
Al4 Mn2 Al3 67.12(12) . .
Si4 Mn2 Al3 125.69(17) 28 .
Al4 Mn2 Al3 125.69(17) 28 .
Si3 Mn2 Al3 80.5(2) 28 .
Al3 Mn2 Al3 80.5(2) 28 .
Al4 Mn2 Si1 65.27(13) . 14
Si4 Mn2 Si1 117.18(17) 28 14
Al4 Mn2 Si1 117.18(17) 28 14
Si3 Mn2 Si1 168.59(17) 28 14
Al3 Mn2 Si1 168.59(17) 28 14
Al3 Mn2 Si1 103.24(13) . 14
Al4 Mn2 Al1 65.27(13) . 14
Si4 Mn2 Al1 117.18(17) 28 14
Al4 Mn2 Al1 117.18(17) 28 14
Si3 Mn2 Al1 168.59(17) 28 14
Al3 Mn2 Al1 168.59(17) 28 14
Al3 Mn2 Al1 103.24(13) . 14
Si1 Mn2 Al1 0.0(2) 14 14
Al4 Mn2 Si1 117.17(17) . 40_566
Si4 Mn2 Si1 65.26(13) 28 40_566
Al4 Mn2 Si1 65.26(13) 28 40_566
Si3 Mn2 Si1 103.24(13) 28 40_566
Al3 Mn2 Si1 103.24(13) 28 40_566
Al3 Mn2 Si1 168.59(17) . 40_566
Si1 Mn2 Si1 71.11(19) 14 40_566
Al1 Mn2 Si1 71.11(19) 14 40_566
Al4 Mn2 Al1 117.17(17) . 40_566
Si4 Mn2 Al1 65.26(13) 28 40_566
Al4 Mn2 Al1 65.26(13) 28 40_566
Si3 Mn2 Al1 103.24(13) 28 40_566
Al3 Mn2 Al1 103.24(13) 28 40_566
Al3 Mn2 Al1 168.59(17) . 40_566
Si1 Mn2 Al1 71.11(19) 14 40_566
Al1 Mn2 Al1 71.11(19) 14 40_566
Si1 Mn2 Al1 0.0(2) 40_566 40_566
Si12 Mn4 Si12 120.0 34_565 30_655
Si12 Mn4 Si12 120.0 34_565 26_556
Si12 Mn4 Si12 120.0 30_655 26_556
Si12 Mn4 Al12 0.00(12) 34_565 34_565
Si12 Mn4 Al12 120.0 30_655 34_565
Si12 Mn4 Al12 120.0 26_556 34_565
Si12 Mn4 Al12 120.0 34_565 30_655
Si12 Mn4 Al12 0.0(2) 30_655 30_655
Si12 Mn4 Al12 120.0 26_556 30_655
Al12 Mn4 Al12 120.0 34_565 30_655
Si12 Mn4 Al12 120.0 34_565 26_556
Si12 Mn4 Al12 120.0 30_655 26_556
Si12 Mn4 Al12 0.0(2) 26_556 26_556
Al12 Mn4 Al12 120.0 34_565 26_556
Al12 Mn4 Al12 120.0 30_655 26_556
Si12 Mn4 Al6 65.46(9) 34_565 .
Si12 Mn4 Al6 148.65(9) 30_655 .
Si12 Mn4 Al6 63.99(9) 26_556 .
Al12 Mn4 Al6 65.46(9) 34_565 .
Al12 Mn4 Al6 148.65(9) 30_655 .
Al12 Mn4 Al6 63.99(9) 26_556 .
Si12 Mn4 Al6 148.65(9) 34_565 19
Si12 Mn4 Al6 65.46(9) 30_655 19
Si12 Mn4 Al6 63.99(9) 26_556 19
Al12 Mn4 Al6 148.65(9) 34_565 19
Al12 Mn4 Al6 65.46(9) 30_655 19
Al12 Mn4 Al6 63.99(9) 26_556 19
Al6 Mn4 Al6 127.97(18) . 19
Si12 Mn4 Al6 63.99(9) 34_565 24
Si12 Mn4 Al6 148.65(9) 30_655 24
Si12 Mn4 Al6 65.46(9) 26_556 24
Al12 Mn4 Al6 63.99(9) 34_565 24
Al12 Mn4 Al6 148.65(9) 30_655 24
Al12 Mn4 Al6 65.46(9) 26_556 24
Al6 Mn4 Al6 62.71(18) . 24
Al6 Mn4 Al6 95.40(12) 19 24
Si12 Mn4 Si6 148.65(9) 34_565 5
Si12 Mn4 Si6 63.99(9) 30_655 5
Si12 Mn4 Si6 65.46(9) 26_556 5
Al12 Mn4 Si6 148.65(9) 34_565 5
Al12 Mn4 Si6 63.99(9) 30_655 5
Al12 Mn4 Si6 65.46(9) 26_556 5
Al6 Mn4 Si6 95.40(12) . 5
Al6 Mn4 Si6 62.71(18) 19 5
Al6 Mn4 Si6 130.91(18) 24 5
Si12 Mn4 Si6 63.99(9) 34_565 9
Si12 Mn4 Si6 65.46(9) 30_655 9
Si12 Mn4 Si6 148.65(9) 26_556 9
Al12 Mn4 Si6 63.99(9) 34_565 9
Al12 Mn4 Si6 65.46(9) 30_655 9
Al12 Mn4 Si6 148.65(9) 26_556 9
Al6 Mn4 Si6 95.40(12) . 9
Al6 Mn4 Si6 130.91(18) 19 9
Al6 Mn4 Si6 127.97(18) 24 9
Si6 Mn4 Si6 95.40(12) 5 9
Si4 Mn3 Al4 0.00(19) 34_565 34_565
Si4 Mn3 Si4 131.2(2) 34_565 39_666
Al4 Mn3 Si4 131.2(2) 34_565 39_666
Si4 Mn3 Al4 131.2(2) 34_565 39_666
Al4 Mn3 Al4 131.2(2) 34_565 39_666
Si4 Mn3 Al4 0.0(2) 39_666 39_666
Si4 Mn3 Si10 101.79(15) 34_565 34_565
Al4 Mn3 Si10 101.79(15) 34_565 34_565
Si4 Mn3 Si10 118.90(16) 39_666 34_565
Al4 Mn3 Si10 118.90(16) 39_666 34_565
Si4 Mn3 Al10 101.79(15) 34_565 34_565
Al4 Mn3 Al10 101.79(15) 34_565 34_565
Si4 Mn3 Al10 118.90(16) 39_666 34_565
Al4 Mn3 Al10 118.90(16) 39_666 34_565
Si10 Mn3 Al10 0.0(4) 34_565 34_565
Si4 Mn3 Si10 118.90(16) 34_565 14
Al4 Mn3 Si10 118.90(16) 34_565 14
Si4 Mn3 Si10 101.79(15) 39_666 14
Al4 Mn3 Si10 101.79(15) 39_666 14
Si10 Mn3 Si10 67.4(3) 34_565 14
Al10 Mn3 Si10 67.4(3) 34_565 14
Si4 Mn3 Al10 118.90(16) 34_565 14
Al4 Mn3 Al10 118.90(16) 34_565 14
Si4 Mn3 Al10 101.79(15) 39_666 14
Al4 Mn3 Al10 101.79(15) 39_666 14
Si10 Mn3 Al10 67.4(3) 34_565 14
Al10 Mn3 Al10 67.4(3) 34_565 14
Si10 Mn3 Al10 0.0(2) 14 14
Si4 Mn3 Si5 64.76(12) 34_565 39_666
Al4 Mn3 Si5 64.76(12) 34_565 39_666
Si4 Mn3 Si5 109.20(12) 39_666 39_666
Al4 Mn3 Si5 109.20(12) 39_666 39_666
Si10 Mn3 Si5 121.07(17) 34_565 39_666
Al10 Mn3 Si5 121.07(17) 34_565 39_666
Si10 Mn3 Si5 71.35(16) 14 39_666
Al10 Mn3 Si5 71.35(16) 14 39_666
Si4 Mn3 Al5 64.76(12) 34_565 39_666
Al4 Mn3 Al5 64.76(12) 34_565 39_666
Si4 Mn3 Al5 109.20(12) 39_666 39_666
Al4 Mn3 Al5 109.20(12) 39_666 39_666
Si10 Mn3 Al5 121.07(17) 34_565 39_666
Al10 Mn3 Al5 121.07(17) 34_565 39_666
Si10 Mn3 Al5 71.35(16) 14 39_666
Al10 Mn3 Al5 71.35(16) 14 39_666
Si5 Mn3 Al5 0.0(2) 39_666 39_666
Si4 Mn3 Al5 109.20(12) 34_565 34_565
Al4 Mn3 Al5 109.20(12) 34_565 34_565
Si4 Mn3 Al5 64.76(12) 39_666 34_565
Al4 Mn3 Al5 64.76(12) 39_666 34_565
Si10 Mn3 Al5 71.35(16) 34_565 34_565
Al10 Mn3 Al5 71.35(16) 34_565 34_565
Si10 Mn3 Al5 121.07(17) 14 34_565
Al10 Mn3 Al5 121.07(17) 14 34_565
Si5 Mn3 Al5 166.4(2) 39_666 34_565
Al5 Mn3 Al5 166.4(2) 39_666 34_565
Si4 Mn3 Si5 109.20(12) 34_565 34_565
Al4 Mn3 Si5 109.20(12) 34_565 34_565
Si4 Mn3 Si5 64.76(12) 39_666 34_565
Al4 Mn3 Si5 64.76(12) 39_666 34_565
Si10 Mn3 Si5 71.35(16) 34_565 34_565
Al10 Mn3 Si5 71.35(16) 34_565 34_565
Si10 Mn3 Si5 121.07(17) 14 34_565
Al10 Mn3 Si5 121.07(17) 14 34_565
Si5 Mn3 Si5 166.4(2) 39_666 34_565
Al5 Mn3 Si5 166.4(2) 39_666 34_565
Al5 Mn3 Si5 0.00(5) 34_565 34_565
Si14 Mn5 Si14 180.000(1) 45_666 21_455
Si14 Mn5 Al14 0.000(1) 45_666 45_666
Si14 Mn5 Al14 180.000(1) 21_455 45_666
Si14 Mn5 Al14 180.000(1) 45_666 21_455
Si14 Mn5 Al14 0.000(1) 21_455 21_455
Al14 Mn5 Al14 180.000(1) 45_666 21_455
Si14 Mn5 Si8 90.000(1) 45_666 46_666
Si14 Mn5 Si8 90.000(1) 21_455 46_666
Al14 Mn5 Si8 90.000(1) 45_666 46_666
Al14 Mn5 Si8 90.000(1) 21_455 46_666
Si14 Mn5 Si8 90.000(1) 45_666 22_455
Si14 Mn5 Si8 90.000(1) 21_455 22_455
Al14 Mn5 Si8 90.000(1) 45_666 22_455
Al14 Mn5 Si8 90.000(1) 21_455 22_455
Si8 Mn5 Si8 180.0 46_666 22_455
Si14 Mn5 Al8 90.000(1) 45_666 46_666
Si14 Mn5 Al8 90.000(1) 21_455 46_666
Al14 Mn5 Al8 90.000(1) 45_666 46_666
Al14 Mn5 Al8 90.000(1) 21_455 46_666
Si8 Mn5 Al8 0.00(17) 46_666 46_666
Si8 Mn5 Al8 180.0 22_455 46_666
Si14 Mn5 Al8 90.000(1) 45_666 22_455
Si14 Mn5 Al8 90.000(1) 21_455 22_455
Al14 Mn5 Al8 90.000(1) 45_666 22_455
Al14 Mn5 Al8 90.000(1) 21_455 22_455
Si8 Mn5 Al8 180.0 46_666 22_455
Si8 Mn5 Al8 0.00(17) 22_455 22_455
Al8 Mn5 Al8 180.0 46_666 22_455
Si14 Mn5 Al8 90.0 45_666 21_455
Si14 Mn5 Al8 90.0 21_455 21_455
Al14 Mn5 Al8 90.0 45_666 21_455
Al14 Mn5 Al8 90.0 21_455 21_455
Si8 Mn5 Al8 85.1(2) 46_666 21_455
Si8 Mn5 Al8 94.9(2) 22_455 21_455
Al8 Mn5 Al8 85.1(2) 46_666 21_455
Al8 Mn5 Al8 94.9(2) 22_455 21_455
Si14 Mn5 Si8 90.0 45_666 21_455
Si14 Mn5 Si8 90.0 21_455 21_455
Al14 Mn5 Si8 90.0 45_666 21_455
Al14 Mn5 Si8 90.0 21_455 21_455
Si8 Mn5 Si8 85.1(2) 46_666 21_455
Si8 Mn5 Si8 94.9(2) 22_455 21_455
Al8 Mn5 Si8 85.1(2) 46_666 21_455
Al8 Mn5 Si8 94.9(2) 22_455 21_455
Al8 Mn5 Si8 0.00(17) 21_455 21_455
Si14 Mn5 Si8 90.0 45_666 45_666
Si14 Mn5 Si8 90.0 21_455 45_666
Al14 Mn5 Si8 90.0 45_666 45_666
Al14 Mn5 Si8 90.0 21_455 45_666
Si8 Mn5 Si8 94.9(2) 46_666 45_666
Si8 Mn5 Si8 85.1(2) 22_455 45_666
Al8 Mn5 Si8 94.9(2) 46_666 45_666
Al8 Mn5 Si8 85.1(2) 22_455 45_666
Al8 Mn5 Si8 180.000(1) 21_455 45_666
Si8 Mn5 Si8 180.000(1) 21_455 45_666
Si14 Mn5 Al8 90.0 45_666 45_666
Si14 Mn5 Al8 90.0 21_455 45_666
Al14 Mn5 Al8 90.0 45_666 45_666
Al14 Mn5 Al8 90.0 21_455 45_666
Si8 Mn5 Al8 94.9(2) 46_666 45_666
Si8 Mn5 Al8 85.1(2) 22_455 45_666
Al8 Mn5 Al8 94.9(2) 46_666 45_666
Al8 Mn5 Al8 85.1(2) 22_455 45_666
Al8 Mn5 Al8 180.000(1) 21_455 45_666
Si8 Mn5 Al8 180.000(1) 21_455 45_666
Si8 Mn5 Al8 0.00(17) 45_666 45_666
Mn2 Al1 Mn2 117.68(15) 14 .
Mn2 Al1 Si1 59.61(17) 14 14
Mn2 Al1 Si1 58.43(16) . 14
Mn2 Al1 Al1 59.61(17) 14 14
Mn2 Al1 Al1 58.43(16) . 14
Si1 Al1 Al1 0.000(5) 14 14
Mn2 Al1 Si4 56.25(13) 14 14
Mn2 Al1 Si4 118.02(16) . 14
Si1 Al1 Si4 90.25(16) 14 14
Al1 Al1 Si4 90.25(16) 14 14
Mn2 Al1 Al4 56.25(13) 14 14
Mn2 Al1 Al4 118.02(16) . 14
Si1 Al1 Al4 90.25(16) 14 14
Al1 Al1 Al4 90.25(16) 14 14
Si4 Al1 Al4 0.0(2) 14 14
Mn2 Al1 Si14 110.18(16) 14 9
Mn2 Al1 Si14 114.32(16) . 9
Si1 Al1 Si14 131.21(14) 14 9
Al1 Al1 Si14 131.21(14) 14 9
Si4 Al1 Si14 125.42(18) 14 9
Al4 Al1 Si14 125.42(18) 14 9
Mn2 Al1 Al14 110.18(16) 14 9
Mn2 Al1 Al14 114.32(16) . 9
Si1 Al1 Al14 131.21(14) 14 9
Al1 Al1 Al14 131.21(14) 14 9
Si4 Al1 Al14 125.42(18) 14 9
Al4 Al1 Al14 125.42(18) 14 9
Si14 Al1 Al14 0.0(2) 9 9
Mn2 Al1 Al1 131.00(10) 14 28
Mn2 Al1 Al1 56.38(9) . 28
Si1 Al1 Al1 91.16(13) 14 28
Al1 Al1 Al1 91.16(13) 14 28
Si4 Al1 Al1 171.68(12) 14 28
Al4 Al1 Al1 171.68(12) 14 28
Si14 Al1 Al1 58.55(10) 9 28
Al14 Al1 Al1 58.55(10) 9 28
Mn2 Al1 Si1 131.00(10) 14 28
Mn2 Al1 Si1 56.38(9) . 28
Si1 Al1 Si1 91.16(13) 14 28
Al1 Al1 Si1 91.16(13) 14 28
Si4 Al1 Si1 171.68(12) 14 28
Al4 Al1 Si1 171.68(12) 14 28
Si14 Al1 Si1 58.55(10) 9 28
Al14 Al1 Si1 58.55(10) 9 28
Al1 Al1 Si1 0.0(2) 28 28
Mn2 Al1 Al3 122.80(17) 14 .
Mn2 Al1 Al3 54.99(13) . .
Si1 Al1 Al3 92.26(17) 14 .
Al1 Al1 Al3 92.26(17) 14 .
Si4 Al1 Al3 77.55(14) 14 .
Al4 Al1 Al3 77.55(14) 14 .
Si14 Al1 Al3 124.34(18) 9 .
Al14 Al1 Al3 124.34(18) 9 .
Al1 Al1 Al3 94.20(11) 28 .
Si1 Al1 Al3 94.20(11) 28 .
Mn1 Al2 Mn1 134.88(19) 9 .
Mn1 Al2 Al13 68.53(11) 9 .
Mn1 Al2 Al13 68.14(11) . .
Mn1 Al2 Al9 135.6(2) 9 .
Mn1 Al2 Al9 59.34(13) . .
Al13 Al2 Al9 116.41(19) . .
Mn1 Al2 Al3 62.23(14) 9 .
Mn1 Al2 Al3 131.44(18) . .
Al13 Al2 Al3 92.52(19) . .
Al9 Al2 Al3 149.4(2) . .
Mn1 Al2 Al11 58.46(12) 9 .
Mn1 Al2 Al11 145.9(2) . .
Al13 Al2 Al11 122.39(17) . .
Al9 Al2 Al11 89.53(19) . .
Al3 Al2 Al11 82.34(19) . .
Mn1 Al2 Si2 114.84(10) 9 28
Mn1 Al2 Si2 107.00(10) . 28
Al13 Al2 Si2 172.97(14) . 28
Al9 Al2 Si2 56.71(11) . 28
Al3 Al2 Si2 94.51(13) . 28
Al11 Al2 Si2 58.62(10) . 28
Mn1 Al2 Al2 114.84(10) 9 28
Mn1 Al2 Al2 107.00(10) . 28
Al13 Al2 Al2 172.97(14) . 28
Al9 Al2 Al2 56.71(11) . 28
Al3 Al2 Al2 94.51(13) . 28
Al11 Al2 Al2 58.62(10) . 28
Si2 Al2 Al2 0.0(2) 28 28
Mn2 Al3 Al2 119.34(19) . .
Mn2 Al3 Mn1 157.31(19) . 9
Al2 Al3 Mn1 56.44(13) . 9
Mn2 Al3 Si12 100.25(17) . 34_565
Al2 Al3 Si12 105.07(18) . 34_565
Mn1 Al3 Si12 102.30(16) 9 34_565
Mn2 Al3 Al12 100.25(17) . 34_565
Al2 Al3 Al12 105.07(18) . 34_565
Mn1 Al3 Al12 102.30(16) 9 34_565
Si12 Al3 Al12 0.0 34_565 34_565
Mn2 Al3 Al4 55.53(13) . .
Al2 Al3 Al4 100.13(17) . .
Mn1 Al3 Al4 144.00(19) 9 .
Si12 Al3 Al4 54.02(12) 34_565 .
Al12 Al3 Al4 54.02(12) 34_565 .
Mn2 Al3 Al1 56.36(13) . .
Al2 Al3 Al1 170.6(2) . .
Mn1 Al3 Al1 123.62(17) 9 .
Si12 Al3 Al1 84.24(16) 34_565 .
Al12 Al3 Al1 84.24(16) 34_565 .
Al4 Al3 Al1 84.13(16) . .
Mn2 Al3 Si5 123.87(18) . 9
Al2 Al3 Si5 112.9(2) . 9
Mn1 Al3 Si5 56.59(12) 9 9
Si12 Al3 Si5 84.40(13) 34_565 9
Al12 Al3 Si5 84.40(13) 34_565 9
Al4 Al3 Si5 132.77(19) . 9
Al1 Al3 Si5 68.80(14) . 9
Mn2 Al3 Al5 123.87(18) . 9
Al2 Al3 Al5 112.9(2) . 9
Mn1 Al3 Al5 56.59(12) 9 9
Si12 Al3 Al5 84.40(13) 34_565 9
Al12 Al3 Al5 84.40(13) 34_565 9
Al4 Al3 Al5 132.77(19) . 9
Al1 Al3 Al5 68.80(14) . 9
Si5 Al3 Al5 0.00(17) 9 9
Mn2 Al4 Si12 108.21(17) . 34_565
Mn2 Al4 Al12 108.21(17) . 34_565
Si12 Al4 Al12 0.0 34_565 34_565
Mn2 Al4 Mn3 141.87(18) . 31_556
Si12 Al4 Mn3 108.20(17) 34_565 31_556
Al12 Al4 Mn3 108.20(17) 34_565 31_556
Mn2 Al4 Si1 58.49(13) . 14
Si12 Al4 Si1 92.28(17) 34_565 14
Al12 Al4 Si1 92.28(17) 34_565 14
Mn3 Al4 Si1 130.34(17) 31_556 14
Mn2 Al4 Al1 58.49(13) . 14
Si12 Al4 Al1 92.28(17) 34_565 14
Al12 Al4 Al1 92.28(17) 34_565 14
Mn3 Al4 Al1 130.34(17) 31_556 14
Si1 Al4 Al1 0.0(2) 14 14
Mn2 Al4 Al3 57.35(13) . .
Si12 Al4 Al3 61.78(12) 34_565 .
Al12 Al4 Al3 61.78(12) 34_565 .
Mn3 Al4 Al3 136.53(17) 31_556 .
Si1 Al4 Al3 93.09(17) 14 .
Al1 Al4 Al3 93.09(17) 14 .
Mn2 Al4 Si5 128.01(17) . 24
Si12 Al4 Si5 93.07(14) 34_565 24
Al12 Al4 Si5 93.07(14) 34_565 24
Mn3 Al4 Si5 60.31(11) 31_556 24
Si1 Al4 Si5 74.24(15) 14 24
Al1 Al4 Si5 74.24(15) 14 24
Al3 Al4 Si5 151.80(19) . 24
Mn2 Al4 Al5 128.01(17) . 24
Si12 Al4 Al5 93.07(14) 34_565 24
Al12 Al4 Al5 93.07(14) 34_565 24
Mn3 Al4 Al5 60.31(11) 31_556 24
Si1 Al4 Al5 74.24(15) 14 24
Al1 Al4 Al5 74.24(15) 14 24
Al3 Al4 Al5 151.80(19) . 24
Si5 Al4 Al5 0.00(9) 24 24
Mn2 Al4 Al6 127.70(18) . .
Si12 Al4 Al6 63.31(14) 34_565 .
Al12 Al4 Al6 63.31(14) 34_565 .
Mn3 Al4 Al6 62.46(13) 31_556 .
Si1 Al4 Al6 155.57(19) 14 .
Al1 Al4 Al6 155.57(19) 14 .
Al3 Al4 Al6 76.86(15) . .
Si5 Al4 Al6 104.29(16) 24 .
Al5 Al4 Al6 104.29(16) 24 .
Mn3 Al5 Al6 62.09(14) 31_556 .
Mn3 Al5 Mn1 120.21(15) 31_556 .
Al6 Al5 Mn1 60.65(13) . .
Mn3 Al5 Al8 111.6(2) 31_556 .
Al6 Al5 Al8 159.2(2) . .
Mn1 Al5 Al8 115.42(19) . .
Mn3 Al5 Al7 133.87(18) 31_556 .
Al6 Al5 Al7 108.6(2) . .
Mn1 Al5 Al7 56.74(13) . .
Al8 Al5 Al7 60.02(17) . .
Mn3 Al5 Si4 54.93(11) 31_556 24
Al6 Al5 Si4 71.82(15) . 24
Mn1 Al5 Si4 117.97(17) . 24
Al8 Al5 Si4 122.51(19) . 24
Al7 Al5 Si4 170.7(2) . 24
Mn3 Al5 Al4 54.93(11) 31_556 24
Al6 Al5 Al4 71.82(15) . 24
Mn1 Al5 Al4 117.97(17) . 24
Al8 Al5 Al4 122.51(19) . 24
Al7 Al5 Al4 170.7(2) . 24
Si4 Al5 Al4 0.00(16) 24 24
Mn3 Al5 Si3 119.70(17) 31_556 5
Al6 Al5 Si3 72.82(15) . 5
Mn1 Al5 Si3 55.29(12) . 5
Al8 Al5 Si3 123.44(19) . 5
Al7 Al5 Si3 96.17(17) . 5
Si4 Al5 Si3 74.93(15) 24 5
Al4 Al5 Si3 74.93(15) 24 5
Mn3 Al5 Al3 119.70(17) 31_556 5
Al6 Al5 Al3 72.82(15) . 5
Mn1 Al5 Al3 55.29(12) . 5
Al8 Al5 Al3 123.44(19) . 5
Al7 Al5 Al3 96.17(17) . 5
Si4 Al5 Al3 74.93(15) 24 5
Al4 Al5 Al3 74.93(15) 24 5
Si3 Al5 Al3 0.0(2) 5 5
Al5 Al6 Mn1 59.76(13) . .
Al5 Al6 Al13 121.8(2) . .
Mn1 Al6 Al13 63.97(16) . .
Al5 Al6 Mn4 142.98(18) . .
Mn1 Al6 Mn4 120.68(17) . .
Al13 Al6 Mn4 62.67(16) . .
Al5 Al6 Si12 90.33(18) . 26_556
Mn1 Al6 Si12 100.35(15) . 26_556
Al13 Al6 Si12 86.07(16) . 26_556
Mn4 Al6 Si12 52.65(12) . 26_556
Al5 Al6 Al12 90.33(18) . 26_556
Mn1 Al6 Al12 100.35(15) . 26_556
Al13 Al6 Al12 86.07(16) . 26_556
Mn4 Al6 Al12 52.65(12) . 26_556
Si12 Al6 Al12 0.0(3) 26_556 26_556
Al5 Al6 Mn3 58.80(13) . 31_556
Mn1 Al6 Mn3 116.22(15) . 31_556
Al13 Al6 Mn3 178.38(19) . 31_556
Mn4 Al6 Mn3 117.87(15) . 31_556
Si12 Al6 Mn3 95.45(14) 26_556 31_556
Al12 Al6 Mn3 95.45(14) 26_556 31_556
Al5 Al6 Si12 152.4(2) . 34_565
Mn1 Al6 Si12 142.01(17) . 34_565
Al13 Al6 Si12 84.99(15) . 34_565
Mn4 Al6 Si12 52.07(11) . 34_565
Si12 Al6 Si12 98.6(2) 26_556 34_565
Al12 Al6 Si12 98.6(2) 26_556 34_565
Mn3 Al6 Si12 94.21(14) 31_556 34_565
Al5 Al6 Al12 152.4(2) . 34_565
Mn1 Al6 Al12 142.01(17) . 34_565
Al13 Al6 Al12 84.99(15) . 34_565
Mn4 Al6 Al12 52.07(11) . 34_565
Si12 Al6 Al12 98.6(2) 26_556 34_565
Al12 Al6 Al12 98.6(2) 26_556 34_565
Mn3 Al6 Al12 94.21(14) 31_556 34_565
Si12 Al6 Al12 0.00(6) 34_565 34_565
Al9 Al7 Mn1 59.28(12) . 28
Al9 Al7 Mn1 59.28(12) . .
Mn1 Al7 Mn1 113.9(2) 28 .
Al9 Al7 Al8 169.0(3) . .
Mn1 Al7 Al8 117.69(13) 28 .
Mn1 Al7 Al8 117.69(13) . .
Al9 Al7 Al5 114.74(19) . .
Mn1 Al7 Al5 135.7(2) 28 .
Mn1 Al7 Al5 60.14(11) . .
Al8 Al7 Al5 58.95(14) . .
Al9 Al7 Si5 114.74(19) . 28
Mn1 Al7 Si5 60.14(11) 28 28
Mn1 Al7 Si5 135.7(2) . 28
Al8 Al7 Si5 58.95(14) . 28
Al5 Al7 Si5 92.7(2) . 28
Al9 Al7 Al5 114.74(19) . 28
Mn1 Al7 Al5 60.14(11) 28 28
Mn1 Al7 Al5 135.7(2) . 28
Al8 Al7 Al5 58.95(14) . 28
Al5 Al7 Al5 92.7(2) . 28
Si5 Al7 Al5 0.00(19) 28 28
Al9 Al7 Er3 125.97(16) . 30
Mn1 Al7 Er3 82.15(6) 28 30
Mn1 Al7 Er3 158.21(19) . 30
Al8 Al7 Er3 61.28(13) . 30
Al5 Al7 Er3 119.3(2) . 30
Si5 Al7 Er3 64.50(11) 28 30
Al5 Al7 Er3 64.50(11) 28 30
Al9 Al7 Er3 125.97(16) . 5
Mn1 Al7 Er3 158.21(19) 28 5
Mn1 Al7 Er3 82.15(6) . 5
Al8 Al7 Er3 61.28(13) . 5
Al5 Al7 Er3 64.50(11) . 5
Si5 Al7 Er3 119.3(2) 28 5
Al5 Al7 Er3 119.3(2) 28 5
Er3 Al7 Er3 78.91(13) 30 5
Mn5 Al8 Al5 132.07(12) 21_445 .
Mn5 Al8 Si5 132.07(12) 21_445 28
Al5 Al8 Si5 95.3(2) . 28
Mn5 Al8 Al5 132.07(12) 21_445 28
Al5 Al8 Al5 95.3(2) . 28
Si5 Al8 Al5 0.00(19) 28 28
Mn5 Al8 Al7 130.0(3) 21_445 .
Al5 Al8 Al7 61.04(15) . .
Si5 Al8 Al7 61.04(15) 28 .
Al5 Al8 Al7 61.04(15) 28 .
Mn5 Al8 Er2 84.00(12) 21_445 45_666
Al5 Al8 Er2 66.58(11) . 45_666
Si5 Al8 Er2 129.5(2) 28 45_666
Al5 Al8 Er2 129.5(2) 28 45_666
Al7 Al8 Er2 127.50(13) . 45_666
Mn5 Al8 Er2 84.00(12) 21_445 22_455
Al5 Al8 Er2 129.5(2) . 22_455
Si5 Al8 Er2 66.58(11) 28 22_455
Al5 Al8 Er2 66.58(11) 28 22_455
Al7 Al8 Er2 127.50(13) . 22_455
Er2 Al8 Er2 88.74(15) 45_666 22_455
Mn5 Al8 Er3 78.00(13) 21_445 30
Al5 Al8 Er3 125.1(2) . 30
Si5 Al8 Er3 66.62(11) 28 30
Al5 Al8 Er3 66.62(11) 28 30
Al7 Al8 Er3 65.09(14) . 30
Er2 Al8 Er3 161.8(2) 45_666 30
Er2 Al8 Er3 91.78(4) 22_455 30
Mn5 Al8 Er3 78.00(13) 21_445 5
Al5 Al8 Er3 66.62(11) . 5
Si5 Al8 Er3 125.1(2) 28 5
Al5 Al8 Er3 125.1(2) 28 5
Al7 Al8 Er3 65.09(14) . 5
Er2 Al8 Er3 91.78(4) 45_666 5
Er2 Al8 Er3 161.8(2) 22_455 5
Er3 Al8 Er3 82.17(14) 30 5
Mn1 Al9 Mn1 117.3(2) 28 .
Mn1 Al9 Al7 61.17(12) 28 .
Mn1 Al9 Al7 61.17(12) . .
Mn1 Al9 Si2 58.45(12) 28 28
Mn1 Al9 Si2 114.5(2) . 28
Al7 Al9 Si2 102.4(2) . 28
Mn1 Al9 Al2 58.45(12) 28 28
Mn1 Al9 Al2 114.5(2) . 28
Al7 Al9 Al2 102.4(2) . 28
Si2 Al9 Al2 0.0(2) 28 28
Mn1 Al9 Al2 114.5(2) 28 .
Mn1 Al9 Al2 58.44(12) . .
Al7 Al9 Al2 102.4(2) . .
Si2 Al9 Al2 66.6(2) 28 .
Al2 Al9 Al2 66.6(2) 28 .
Mn1 Al9 Si15 112.53(16) 28 9
Mn1 Al9 Si15 112.53(16) . 9
Al7 Al9 Si15 115.4(3) . 9
Si2 Al9 Si15 129.6(2) 28 9
Al2 Al9 Si15 129.6(2) 28 9
Al2 Al9 Si15 129.6(2) . 9
Mn1 Al9 Al15 112.53(16) 28 9
Mn1 Al9 Al15 112.53(16) . 9
Al7 Al9 Al15 115.4(3) . 9
Si2 Al9 Al15 129.6(2) 28 9
Al2 Al9 Al15 129.6(2) 28 9
Al2 Al9 Al15 129.6(2) . 9
Si15 Al9 Al15 0.0(3) 9 9
Mn1 Al9 Si11 55.78(12) 28 30
Mn1 Al9 Si11 119.7(2) . 30
Al7 Al9 Si11 69.36(19) . 30
Si2 Al9 Si11 107.58(13) 28 30
Al2 Al9 Si11 107.58(13) 28 30
Al2 Al9 Si11 169.2(3) . 30
Si15 Al9 Si11 61.17(19) 9 30
Al15 Al9 Si11 61.17(19) 9 30
Mn1 Al9 Al11 55.78(12) 28 30
Mn1 Al9 Al11 119.7(2) . 30
Al7 Al9 Al11 69.36(19) . 30
Si2 Al9 Al11 107.58(13) 28 30
Al2 Al9 Al11 107.58(13) 28 30
Al2 Al9 Al11 169.2(3) . 30
Si15 Al9 Al11 61.17(19) 9 30
Al15 Al9 Al11 61.17(19) 9 30
Si11 Al9 Al11 0.0(3) 30 30
Mn3 Al10 Mn3 134.3(2) 31_556 8_556
Mn3 Al10 Si10 56.28(13) 31_556 45_666
Mn3 Al10 Si10 123.5(3) 8_556 45_666
Mn3 Al10 Al10 56.28(13) 31_556 45_666
Mn3 Al10 Al10 123.5(3) 8_556 45_666
Si10 Al10 Al10 0.0(2) 45_666 45_666
Mn3 Al10 Si10 123.5(3) 31_556 22_455
Mn3 Al10 Si10 56.28(13) 8_556 22_455
Si10 Al10 Si10 73.8(2) 45_666 22_455
Al10 Al10 Si10 73.8(2) 45_666 22_455
Mn3 Al10 Al10 123.5(3) 31_556 22_455
Mn3 Al10 Al10 56.28(13) 8_556 22_455
Si10 Al10 Al10 73.8(2) 45_666 22_455
Al10 Al10 Al10 73.8(2) 45_666 22_455
Si10 Al10 Al10 0.00(18) 22_455 22_455
Mn3 Al10 Al8 106.69(14) 31_556 .
Mn3 Al10 Al8 106.69(14) 8_556 .
Si10 Al10 Al8 122.8(3) 45_666 .
Al10 Al10 Al8 122.8(3) 45_666 .
Si10 Al10 Al8 122.8(3) 22_455 .
Al10 Al10 Al8 122.8(3) 22_455 .
Mn3 Al10 Er1 74.82(13) 31_556 .
Mn3 Al10 Er1 74.82(13) 8_556 .
Si10 Al10 Er1 125.99(19) 45_666 .
Al10 Al10 Er1 125.99(19) 45_666 .
Si10 Al10 Er1 125.99(19) 22_455 .
Al10 Al10 Er1 125.99(19) 22_455 .
Al8 Al10 Er1 90.10(19) . .
Mn3 Al10 Al5 56.40(10) 31_556 .
Mn3 Al10 Al5 131.2(2) 8_556 .
Si10 Al10 Al5 101.45(15) 45_666 .
Al10 Al10 Al5 101.45(15) 45_666 .
Si10 Al10 Al5 171.2(2) 22_455 .
Al10 Al10 Al5 171.2(2) 22_455 .
Al8 Al10 Al5 53.23(13) . .
Er1 Al10 Al5 62.84(13) . .
Mn3 Al10 Al5 131.2(2) 31_556 28
Mn3 Al10 Al5 56.40(10) 8_556 28
Si10 Al10 Al5 171.2(2) 45_666 28
Al10 Al10 Al5 171.2(2) 45_666 28
Si10 Al10 Al5 101.45(15) 22_455 28
Al10 Al10 Al5 101.45(15) 22_455 28
Al8 Al10 Al5 53.23(13) . 28
Er1 Al10 Al5 62.84(13) . 28
Al5 Al10 Al5 82.2(2) . 28
Mn3 Al10 Er2 152.89(19) 31_556 22_455
Mn3 Al10 Er2 72.77(6) 8_556 22_455
Si10 Al10 Er2 111.51(14) 45_666 22_455
Al10 Al10 Er2 111.51(14) 45_666 22_455
Si10 Al10 Er2 66.02(18) 22_455 22_455
Al10 Al10 Er2 66.02(18) 22_455 22_455
Al8 Al10 Er2 56.89(12) . 22_455
Er1 Al10 Er2 122.49(14) . 22_455
Al5 Al10 Er2 110.0(2) . 22_455
Al5 Al10 Er2 59.68(11) 28 22_455
Mn1 Al11 Mn1 149.4(3) 9 35
Mn1 Al11 Si2 116.1(2) 9 28
Mn1 Al11 Si2 55.63(12) 35 28
Mn1 Al11 Al2 116.1(2) 9 28
Mn1 Al11 Al2 55.63(12) 35 28
Si2 Al11 Al2 0.0(2) 28 28
Mn1 Al11 Al2 55.63(12) 9 .
Mn1 Al11 Al2 116.1(2) 35 .
Si2 Al11 Al2 62.8(2) 28 .
Al2 Al11 Al2 62.8(2) 28 .
Mn1 Al11 Si15 105.18(14) 9 5
Mn1 Al11 Si15 105.18(14) 35 5
Si2 Al11 Si15 109.6(2) 28 5
Al2 Al11 Si15 109.6(2) 28 5
Al2 Al11 Si15 109.6(2) . 5
Mn1 Al11 Al15 105.18(14) 9 5
Mn1 Al11 Al15 105.18(14) 35 5
Si2 Al11 Al15 109.6(2) 28 5
Al2 Al11 Al15 109.6(2) 28 5
Al2 Al11 Al15 109.6(2) . 5
Si15 Al11 Al15 0.0(2) 5 5
Mn1 Al11 Si9 149.5(2) 9 10
Mn1 Al11 Si9 54.79(11) 35 10
Si2 Al11 Si9 93.40(13) 28 10
Al2 Al11 Si9 93.40(13) 28 10
Al2 Al11 Si9 146.7(2) . 10
Si15 Al11 Si9 54.25(15) 5 10
Al15 Al11 Si9 54.25(15) 5 10
Mn1 Al11 Al9 149.5(2) 9 10
Mn1 Al11 Al9 54.79(11) 35 10
Si2 Al11 Al9 93.40(13) 28 10
Al2 Al11 Al9 93.40(13) 28 10
Al2 Al11 Al9 146.7(2) . 10
Si15 Al11 Al9 54.25(15) 5 10
Al15 Al11 Al9 54.25(15) 5 10
Si9 Al11 Al9 0.0(3) 10 10
Mn1 Al11 Al9 54.79(11) 9 9
Mn1 Al11 Al9 149.5(2) 35 9
Si2 Al11 Al9 146.7(2) 28 9
Al2 Al11 Al9 146.7(2) 28 9
Al2 Al11 Al9 93.40(13) . 9
Si15 Al11 Al9 54.25(15) 5 9
Al15 Al11 Al9 54.25(15) 5 9
Si9 Al11 Al9 96.4(2) 10 9
Al9 Al11 Al9 96.4(2) 10 9
Mn1 Al11 Si9 54.79(11) 9 9
Mn1 Al11 Si9 149.5(2) 35 9
Si2 Al11 Si9 146.7(2) 28 9
Al2 Al11 Si9 146.7(2) 28 9
Al2 Al11 Si9 93.40(13) . 9
Si15 Al11 Si9 54.25(15) 5 9
Al15 Al11 Si9 54.25(15) 5 9
Si9 Al11 Si9 96.4(2) 10 9
Al9 Al11 Si9 96.4(2) 10 9
Al9 Al11 Si9 0.0(3) 9 9
Mn4 Al12 Si4 122.66(12) 26_556 45_666
Mn4 Al12 Al4 122.66(12) 26_556 45_666
Si4 Al12 Al4 0.00(14) 45_666 45_666
Mn4 Al12 Si4 122.66(12) 26_556 31_556
Si4 Al12 Si4 114.7(2) 45_666 31_556
Al4 Al12 Si4 114.7(2) 45_666 31_556
Mn4 Al12 Al4 122.66(12) 26_556 31_556
Si4 Al12 Al4 114.7(2) 45_666 31_556
Al4 Al12 Al4 114.7(2) 45_666 31_556
Si4 Al12 Al4 0.00(19) 31_556 31_556
Mn4 Al12 Al3 119.47(13) 26_556 31_556
Si4 Al12 Al3 84.51(15) 45_666 31_556
Al4 Al12 Al3 84.51(15) 45_666 31_556
Si4 Al12 Al3 64.20(13) 31_556 31_556
Al4 Al12 Al3 64.20(13) 31_556 31_556
Mn4 Al12 Si3 119.47(13) 26_556 31_556
Si4 Al12 Si3 84.51(15) 45_666 31_556
Al4 Al12 Si3 84.51(15) 45_666 31_556
Si4 Al12 Si3 64.20(13) 31_556 31_556
Al4 Al12 Si3 64.20(13) 31_556 31_556
Al3 Al12 Si3 0.00(17) 31_556 31_556
Mn4 Al12 Si3 119.47(13) 26_556 45_666
Si4 Al12 Si3 64.20(13) 45_666 45_666
Al4 Al12 Si3 64.20(13) 45_666 45_666
Si4 Al12 Si3 84.51(15) 31_556 45_666
Al4 Al12 Si3 84.51(15) 31_556 45_666
Al3 Al12 Si3 121.1(3) 31_556 45_666
Si3 Al12 Si3 121.1(3) 31_556 45_666
Mn4 Al12 Al3 119.47(13) 26_556 45_666
Si4 Al12 Al3 64.20(13) 45_666 45_666
Al4 Al12 Al3 64.20(13) 45_666 45_666
Si4 Al12 Al3 84.51(15) 31_556 45_666
Al4 Al12 Al3 84.51(15) 31_556 45_666
Al3 Al12 Al3 121.1(3) 31_556 45_666
Si3 Al12 Al3 121.1(3) 31_556 45_666
Si3 Al12 Al3 0.00(9) 45_666 45_666
Mn4 Al12 Si6 63.36(13) 26_556 41_666
Si4 Al12 Si6 137.24(12) 45_666 41_666
Al4 Al12 Si6 137.24(12) 45_666 41_666
Si4 Al12 Si6 75.50(12) 31_556 41_666
Al4 Al12 Si6 75.50(12) 31_556 41_666
Al3 Al12 Si6 132.47(13) 31_556 41_666
Si3 Al12 Si6 132.47(13) 31_556 41_666
Si3 Al12 Si6 76.47(12) 45_666 41_666
Al3 Al12 Si6 76.47(12) 45_666 41_666
Mn4 Al12 Al6 63.36(13) 26_556 41_666
Si4 Al12 Al6 137.24(12) 45_666 41_666
Al4 Al12 Al6 137.24(12) 45_666 41_666
Si4 Al12 Al6 75.50(12) 31_556 41_666
Al4 Al12 Al6 75.50(12) 31_556 41_666
Al3 Al12 Al6 132.47(13) 31_556 41_666
Si3 Al12 Al6 132.47(13) 31_556 41_666
Si3 Al12 Al6 76.47(12) 45_666 41_666
Al3 Al12 Al6 76.47(12) 45_666 41_666
Si6 Al12 Al6 0.00(19) 41_666 41_666
Mn4 Al12 Al6 63.36(13) 26_556 26_556
Si4 Al12 Al6 75.50(12) 45_666 26_556
Al4 Al12 Al6 75.50(12) 45_666 26_556
Si4 Al12 Al6 137.24(12) 31_556 26_556
Al4 Al12 Al6 137.24(12) 31_556 26_556
Al3 Al12 Al6 76.47(12) 31_556 26_556
Si3 Al12 Al6 76.47(12) 31_556 26_556
Si3 Al12 Al6 132.47(13) 45_666 26_556
Al3 Al12 Al6 132.47(13) 45_666 26_556
Si6 Al12 Al6 126.7(3) 41_666 26_556
Al6 Al12 Al6 126.7(3) 41_666 26_556
Al2 Al13 Si2 97.6(2) . 9
Al2 Al13 Al2 97.6(2) . 9
Si2 Al13 Al2 0.00(16) 9 9
Al2 Al13 Si2 97.6(2) . 5
Si2 Al13 Si2 97.6(2) 9 5
Al2 Al13 Si2 97.6(2) 9 5
Al2 Al13 Al2 97.6(2) . 5
Si2 Al13 Al2 97.6(2) 9 5
Al2 Al13 Al2 97.6(2) 9 5
Si2 Al13 Al2 0.0(2) 5 5
Al2 Al13 Al6 69.93(12) . .
Si2 Al13 Al6 159.27(12) 9 .
Al2 Al13 Al6 159.27(12) 9 .
Si2 Al13 Al6 100.38(12) 5 .
Al2 Al13 Al6 100.38(12) 5 .
Al2 Al13 Si6 100.38(12) . 9
Si2 Al13 Si6 69.93(12) 9 9
Al2 Al13 Si6 69.93(12) 9 9
Si2 Al13 Si6 159.28(12) 5 9
Al2 Al13 Si6 159.28(12) 5 9
Al6 Al13 Si6 95.4(2) . 9
Al2 Al13 Al6 100.38(12) . 9
Si2 Al13 Al6 69.93(12) 9 9
Al2 Al13 Al6 69.93(12) 9 9
Si2 Al13 Al6 159.28(12) 5 9
Al2 Al13 Al6 159.28(12) 5 9
Al6 Al13 Al6 95.4(2) . 9
Si6 Al13 Al6 0.00(17) 9 9
Al2 Al13 Si6 159.27(12) . 5
Si2 Al13 Si6 100.38(12) 9 5
Al2 Al13 Si6 100.38(12) 9 5
Si2 Al13 Si6 69.93(12) 5 5
Al2 Al13 Si6 69.93(12) 5 5
Al6 Al13 Si6 95.4(2) . 5
Si6 Al13 Si6 95.4(2) 9 5
Al6 Al13 Si6 95.4(2) 9 5
Al2 Al13 Al6 159.27(12) . 5
Si2 Al13 Al6 100.38(12) 9 5
Al2 Al13 Al6 100.38(12) 9 5
Si2 Al13 Al6 69.93(12) 5 5
Al2 Al13 Al6 69.93(12) 5 5
Al6 Al13 Al6 95.4(2) . 5
Si6 Al13 Al6 95.4(2) 9 5
Al6 Al13 Al6 95.4(2) 9 5
Si6 Al13 Al6 0.0(2) 5 5
Mn5 Al14 Si1 131.27(14) 21_445 31_556
Mn5 Al14 Al1 131.27(14) 21_445 31_556
Si1 Al14 Al1 0.0(2) 31_556 31_556
Mn5 Al14 Si1 131.27(14) 21_445 6_556
Si1 Al14 Si1 62.9(2) 31_556 6_556
Al1 Al14 Si1 62.9(2) 31_556 6_556
Mn5 Al14 Si1 131.27(14) 21_445 5
Si1 Al14 Si1 65.5(2) 31_556 5
Al1 Al14 Si1 65.5(2) 31_556 5
Si1 Al14 Si1 97.5(3) 6_556 5
Mn5 Al14 Al1 131.27(14) 21_445 6_556
Si1 Al14 Al1 62.9(2) 31_556 6_556
Al1 Al14 Al1 62.9(2) 31_556 6_556
Si1 Al14 Al1 0.00(19) 6_556 6_556
Si1 Al14 Al1 97.5(3) 5 6_556
Mn5 Al14 Al1 131.27(14) 21_445 5
Si1 Al14 Al1 65.5(2) 31_556 5
Al1 Al14 Al1 65.5(2) 31_556 5
Si1 Al14 Al1 97.5(3) 6_556 5
Si1 Al14 Al1 0.0(2) 5 5
Al1 Al14 Al1 97.5(3) 6_556 5
Mn5 Al14 Si1 131.27(14) 21_445 32
Si1 Al14 Si1 97.5(3) 31_556 32
Al1 Al14 Si1 97.5(3) 31_556 32
Si1 Al14 Si1 65.5(2) 6_556 32
Si1 Al14 Si1 62.9(2) 5 32
Al1 Al14 Si1 65.5(2) 6_556 32
Al1 Al14 Si1 62.9(2) 5 32
Mn5 Al14 Al1 131.27(14) 21_445 32
Si1 Al14 Al1 97.5(3) 31_556 32
Al1 Al14 Al1 97.5(3) 31_556 32
Si1 Al14 Al1 65.5(2) 6_556 32
Si1 Al14 Al1 62.9(2) 5 32
Al1 Al14 Al1 65.5(2) 6_556 32
Al1 Al14 Al1 62.9(2) 5 32
Si1 Al14 Al1 0.00(19) 32 32
Mn5 Al14 Er3 78.98(13) 21_445 5
Si1 Al14 Er3 131.09(17) 31_556 5
Al1 Al14 Er3 131.09(17) 31_556 5
Si1 Al14 Er3 131.09(17) 6_556 5
Si1 Al14 Er3 66.10(10) 5 5
Al1 Al14 Er3 131.09(17) 6_556 5
Al1 Al14 Er3 66.10(10) 5 5
Si1 Al14 Er3 66.10(10) 32 5
Al1 Al14 Er3 66.10(10) 32 5
Mn5 Al14 Er3 78.98(13) 21_445 6_556
Si1 Al14 Er3 66.10(10) 31_556 6_556
Al1 Al14 Er3 66.10(10) 31_556 6_556
Si1 Al14 Er3 66.10(10) 6_556 6_556
Si1 Al14 Er3 131.09(17) 5 6_556
Al1 Al14 Er3 66.10(10) 6_556 6_556
Al1 Al14 Er3 131.09(17) 5 6_556
Si1 Al14 Er3 131.09(17) 32 6_556
Al1 Al14 Er3 131.09(17) 32 6_556
Er3 Al14 Er3 158.0(3) 5 6_556
Mn5 Al14 Er2 81.79(13) 21_445 46_656
Si1 Al14 Er2 127.63(17) 31_556 46_656
Al1 Al14 Er2 127.63(17) 31_556 46_656
Si1 Al14 Er2 65.03(9) 6_556 46_656
Si1 Al14 Er2 127.63(17) 5 46_656
Al1 Al14 Er2 65.03(9) 6_556 46_656
Al1 Al14 Er2 127.63(17) 5 46_656
Si1 Al14 Er2 65.03(9) 32 46_656
Al1 Al14 Er2 65.03(9) 32 46_656
Er3 Al14 Er2 88.44(4) 5 46_656
Er3 Al14 Er2 88.44(4) 6_556 46_656
Si9 Al15 Al9 0.0(2) 5 5
Si9 Al15 Si9 112.2(4) 5 6
Al9 Al15 Si9 112.2(4) 5 6
Si9 Al15 Al9 112.2(4) 5 6
Al9 Al15 Al9 112.2(4) 5 6
Si9 Al15 Al9 0.0(2) 6 6
Si9 Al15 Si11 64.58(17) 5 9
Al9 Al15 Si11 64.58(17) 5 9
Si9 Al15 Si11 64.58(17) 6 9
Al9 Al15 Si11 64.58(17) 6 9
Si9 Al15 Al11 64.58(17) 5 9
Al9 Al15 Al11 64.58(17) 5 9
Si9 Al15 Al11 64.58(17) 6 9
Al9 Al15 Al11 64.58(17) 6 9
Si11 Al15 Al11 0.0(3) 9 9
Si9 Al15 Si11 64.58(17) 5 34
Al9 Al15 Si11 64.58(17) 5 34
Si9 Al15 Si11 64.58(17) 6 34
Al9 Al15 Si11 64.58(17) 6 34
Si11 Al15 Si11 79.4(3) 9 34
Al11 Al15 Si11 79.4(3) 9 34
Si9 Al15 Al11 64.58(17) 5 34
Al9 Al15 Al11 64.58(17) 5 34
Si9 Al15 Al11 64.58(17) 6 34
Al9 Al15 Al11 64.58(17) 6 34
Si11 Al15 Al11 79.4(3) 9 34
Al11 Al15 Al11 79.4(3) 9 34
Si11 Al15 Al11 0.0(3) 34 34
Si9 Al15 Al16 123.91(19) 5 .
Al9 Al15 Al16 123.91(19) 5 .
Si9 Al15 Al16 123.91(19) 6 .
Al9 Al15 Al16 123.91(19) 6 .
Si11 Al15 Al16 140.30(16) 9 .
Al11 Al15 Al16 140.30(16) 9 .
Si11 Al15 Al16 140.30(16) 34 .
Al11 Al15 Al16 140.30(16) 34 .
Si9 Al15 Er4 135.18(12) 5 4
Al9 Al15 Er4 135.18(12) 5 4
Si9 Al15 Er4 64.81(8) 6 4
Al9 Al15 Er4 64.81(8) 6 4
Si11 Al15 Er4 129.23(17) 9 4
Al11 Al15 Er4 129.23(17) 9 4
Si11 Al15 Er4 76.04(10) 34 4
Al11 Al15 Er4 76.04(10) 34 4
Al16 Al15 Er4 75.27(14) . 4
Si9 Al15 Er4 64.81(8) 5 27
Al9 Al15 Er4 64.81(8) 5 27
Si9 Al15 Er4 135.18(12) 6 27
Al9 Al15 Er4 135.18(12) 6 27
Si11 Al15 Er4 129.23(17) 9 27
Al11 Al15 Er4 129.23(17) 9 27
Si11 Al15 Er4 76.04(10) 34 27
Al11 Al15 Er4 76.04(10) 34 27
Al16 Al15 Er4 75.27(14) . 27
Er4 Al15 Er4 86.29(7) 4 27
Si15 Al16 Si15 180.0 33 9
Si15 Al16 Si15 90.0 33 25
Si15 Al16 Si15 90.0 9 25
Si15 Al16 Al15 0.0 33 33
Si15 Al16 Al15 180.0 9 33
Si15 Al16 Al15 90.0 25 33
Si15 Al16 Al15 180.0 33 9
Si15 Al16 Al15 0.0 9 9
Si15 Al16 Al15 90.0 25 9
Al15 Al16 Al15 180.0 33 9
Si15 Al16 Al15 90.0 33 25
Si15 Al16 Al15 90.0 9 25
Si15 Al16 Al15 0.0 25 25
Al15 Al16 Al15 90.0 33 25
Al15 Al16 Al15 90.0 9 25
Si15 Al16 Si15 90.0 33 29
Si15 Al16 Si15 90.0 9 29
Si15 Al16 Si15 90.0 25 29
Al15 Al16 Si15 90.0 33 29
Al15 Al16 Si15 90.0 9 29
Al15 Al16 Si15 90.0 25 29
Si15 Al16 Si15 90.0 33 5
Si15 Al16 Si15 90.0 9 5
Si15 Al16 Si15 90.0 25 5
Al15 Al16 Si15 90.0 33 5
Al15 Al16 Si15 90.0 9 5
Al15 Al16 Si15 90.0 25 5
Si15 Al16 Si15 180.0 29 5
Si15 Al16 Al15 90.0 33 29
Si15 Al16 Al15 90.0 9 29
Si15 Al16 Al15 90.0 25 29
Al15 Al16 Al15 90.0 33 29
Al15 Al16 Al15 90.0 9 29
Al15 Al16 Al15 90.0 25 29
Si15 Al16 Al15 0.0 29 29
Si15 Al16 Al15 180.0 5 29
Si15 Al16 Al15 90.0 33 5
Si15 Al16 Al15 90.0 9 5
Si15 Al16 Al15 90.0 25 5
Al15 Al16 Al15 90.0 33 5
Al15 Al16 Al15 90.0 9 5
Al15 Al16 Al15 90.0 25 5
Si15 Al16 Al15 180.0 29 5
Si15 Al16 Al15 0.0 5 5
Al15 Al16 Al15 180.0 29 5
Si15 Al16 Al15 90.0 33 .
Si15 Al16 Al15 90.0 9 .
Si15 Al16 Al15 180.0 25 .
Al15 Al16 Al15 90.0 33 .
Al15 Al16 Al15 90.0 9 .
Al15 Al16 Al15 180.0 25 .
Si15 Al16 Al15 90.0 29 .
Si15 Al16 Al15 90.0 5 .
Al15 Al16 Al15 90.0 29 .
Al15 Al16 Al15 90.0 5 .

loop_
_geom_bond_atom_site_label_1
_geom_bond_atom_site_label_2
_geom_bond_distance
_geom_bond_site_symmetry_2
Er1 Al4 2.825(4) .
Er1 Si4 2.825(4) 28
Er1 Al4 2.825(4) 28
Er1 Al2 2.871(4) .
Er1 Si2 2.871(4) 28
Er1 Al2 2.871(4) 28
Er1 Al10 2.926(5) .
Er1 Si5 3.054(4) 28
Er1 Al5 3.054(4) 28
Er2 Si8 2.868(4) 45_666
Er2 Al8 2.868(4) 45_666
Er2 Si8 2.868(4) 22_455
Er2 Al8 2.868(4) 22_455
Er2 Al4 2.949(4) .
Er2 Si4 2.950(4) 28
Er2 Al4 2.950(4) 28
Er2 Si5 3.014(4) 24
Er2 Al5 3.014(4) 24
Er2 Si5 3.014(4) 47_566
Er2 Al5 3.014(4) 47_566
Er3 Si8 2.873(4) 10
Er3 Al8 2.873(4) 10
Er3 Si8 2.873(4) 9
Er3 Al8 2.873(4) 9
Er3 Si14 2.8792(16) 9
Er3 Al14 2.8792(16) 9
Er3 Si7 2.972(4) 10
Er3 Al7 2.972(4) 10
Er3 Si7 2.972(4) 9
Er3 Al7 2.972(4) 9
Er3 Al1 3.018(4) 28
Er3 Si1 3.018(4) 28
Er4 Si15 2.920(2) 9
Er4 Si15 2.920(2) 5
Er4 Al15 2.920(2) 9
Er4 Al15 2.920(2) 5
Er4 Al15 2.920(2) .
Er4 Si9 2.936(4) 9
Er4 Si9 2.936(4) 5
Er4 Al9 2.936(4) 9
Er4 Al9 2.936(4) 5
Er4 Al9 2.936(4) .
Mn1 Si2 2.403(4) 5
Mn1 Al2 2.403(4) 5
Mn1 Al2 2.428(4) .
Mn1 Al9 2.451(3) .
Mn1 Si11 2.481(2) 5
Mn1 Al11 2.481(2) 5
Mn1 Al7 2.498(3) .
Mn1 Si3 2.551(5) 5
Mn1 Al3 2.551(5) 5
Mn2 Al4 2.399(4) .
Mn2 Si4 2.399(4) 28
Mn2 Al4 2.399(4) 28
Mn2 Si3 2.450(5) 28
Mn2 Al3 2.450(5) 28
Mn2 Al3 2.450(5) .
Mn2 Si1 2.460(5) 14
Mn2 Al1 2.460(5) 14
Mn2 Si1 2.460(5) 40_566
Mn2 Al1 2.460(5) 40_566
Mn4 Si12 2.330(5) 34_565
Mn4 Si12 2.330(5) 30_655
Mn4 Si12 2.330(5) 26_556
Mn4 Al12 2.330(5) 34_565
Mn4 Al12 2.330(5) 30_655
Mn4 Al12 2.330(5) 26_556
Mn4 Al6 2.619(4) .
Mn4 Al6 2.619(4) 19
Mn4 Al6 2.619(4) 24
Mn4 Si6 2.619(4) 5
Mn4 Si6 2.619(4) 9
Mn3 Si4 2.429(4) 34_565
Mn3 Al4 2.429(4) 34_565
Mn3 Si4 2.429(4) 39_666
Mn3 Al4 2.429(4) 39_666
Mn3 Si10 2.447(3) 34_565
Mn3 Al10 2.447(3) 34_565
Mn3 Si10 2.447(3) 14
Mn3 Al10 2.447(3) 14
Mn3 Si5 2.578(4) 39_666
Mn3 Al5 2.578(4) 39_666
Mn3 Al5 2.578(4) 34_565
Mn3 Si5 2.578(4) 34_565
Mn5 Si14 2.438(7) 45_666
Mn5 Si14 2.438(7) 21_455
Mn5 Al14 2.438(7) 45_666
Mn5 Al14 2.438(7) 21_455
Mn5 Si8 2.509(5) 46_666
Mn5 Si8 2.509(5) 22_455
Mn5 Al8 2.509(5) 46_666
Mn5 Al8 2.509(5) 22_455
Mn5 Al8 2.509(5) 21_455
Mn5 Si8 2.509(5) 21_455
Mn5 Si8 2.509(5) 45_666
Mn5 Al8 2.509(5) 45_666
Al1 Mn2 2.460(5) 14
Al1 Si1 2.548(7) 14
Al1 Al1 2.548(7) 14
Al1 Si4 2.620(5) 14
Al1 Al4 2.620(5) 14
Al1 Si14 2.643(6) 9
Al1 Al14 2.643(6) 9
Al1 Al1 2.758(8) 28
Al1 Si1 2.758(8) 28
Al1 Al3 2.786(6) .
Al2 Mn1 2.403(4) 9
Al2 Al13 2.518(5) .
Al2 Al9 2.521(6) .
Al2 Al3 2.530(5) .
Al2 Al11 2.657(6) .
Al2 Si2 2.767(8) 28
Al2 Al2 2.767(8) 28
Al3 Mn1 2.551(5) 9
Al3 Si12 2.624(4) 34_565
Al3 Al12 2.624(4) 34_565
Al3 Al4 2.681(5) .
Al3 Si5 2.880(6) 9
Al3 Al5 2.880(6) 9
Al4 Si12 2.410(4) 34_565
Al4 Al12 2.410(4) 34_565
Al4 Mn3 2.429(4) 31_556
Al4 Si1 2.621(5) 14
Al4 Al1 2.621(5) 14
Al4 Si5 2.684(5) 24
Al4 Al5 2.684(5) 24
Al4 Al6 2.690(5) .
Al5 Mn3 2.578(4) 31_556
Al5 Al6 2.587(5) .
Al5 Al8 2.609(5) .
Al5 Al7 2.665(5) .
Al5 Si4 2.684(5) 24
Al5 Al4 2.684(5) 24
Al5 Si3 2.880(6) 5
Al5 Al3 2.880(6) 5
Al6 Al13 2.619(6) .
Al6 Si12 2.634(4) 26_556
Al6 Al12 2.634(4) 26_556
Al6 Mn3 2.663(5) 31_556
Al6 Si12 2.687(4) 34_565
Al6 Al12 2.687(4) 34_565
Al7 Al9 2.458(7) .
Al7 Mn1 2.498(3) 28
Al7 Al8 2.638(7) .
Al7 Si5 2.665(5) 28
Al7 Al5 2.665(5) 28
Al7 Er3 2.972(4) 30
Al7 Er3 2.972(4) 5
Al8 Mn5 2.509(5) 21_445
Al8 Si5 2.609(5) 28
Al8 Al5 2.609(5) 28
Al8 Er2 2.868(4) 45_666
Al8 Er2 2.868(4) 22_455
Al8 Er3 2.873(4) 30
Al8 Er3 2.873(4) 5
Al9 Mn1 2.451(3) 28
Al9 Si2 2.521(6) 28
Al9 Al2 2.521(6) 28
Al9 Si15 2.524(7) 9
Al9 Al15 2.524(7) 9
Al9 Si11 2.809(6) 30
Al9 Al11 2.809(6) 30
Al10 Mn3 2.448(3) 31_556
Al10 Mn3 2.448(3) 8_556
Al10 Si10 2.717(9) 45_666
Al10 Al10 2.717(9) 45_666
Al10 Si10 2.717(9) 22_455
Al10 Al10 2.717(9) 22_455
Al10 Al5 2.933(6) 28
Al10 Er2 3.116(4) 22_455
Al11 Mn1 2.481(2) 9
Al11 Mn1 2.481(2) 35
Al11 Si2 2.657(6) 28
Al11 Al2 2.657(6) 28
Al11 Si15 2.725(8) 5
Al11 Al15 2.725(8) 5
Al11 Si9 2.809(6) 10
Al11 Al9 2.809(6) 10
Al11 Al9 2.809(6) 9
Al11 Si9 2.809(6) 9
Al12 Mn4 2.330(5) 26_556
Al12 Si4 2.409(4) 45_666
Al12 Al4 2.409(4) 45_666
Al12 Si4 2.409(4) 31_556
Al12 Al4 2.409(4) 31_556
Al12 Al3 2.624(5) 31_556
Al12 Si3 2.624(5) 31_556
Al12 Si3 2.624(5) 45_666
Al12 Al3 2.624(5) 45_666
Al12 Si6 2.634(4) 41_666
Al12 Al6 2.634(4) 41_666
Al12 Al6 2.634(4) 26_556
Al13 Si2 2.518(5) 9
Al13 Al2 2.518(5) 9
Al13 Si2 2.518(5) 5
Al13 Al2 2.518(5) 5
Al13 Si6 2.619(6) 9
Al13 Al6 2.619(6) 9
Al13 Si6 2.619(6) 5
Al13 Al6 2.619(6) 5
Al14 Mn5 2.438(7) 21_445
Al14 Si1 2.643(6) 31_556
Al14 Al1 2.643(6) 31_556
Al14 Si1 2.643(6) 6_556
Al14 Si1 2.643(6) 5
Al14 Al1 2.643(6) 6_556
Al14 Al1 2.643(6) 5
Al14 Si1 2.643(6) 32
Al14 Al1 2.643(6) 32
Al14 Er3 2.8792(16) 5
Al14 Er3 2.8792(16) 6_556
Al14 Er2 3.0300(13) 46_656
Al15 Si9 2.524(7) 5
Al15 Al9 2.524(7) 5
Al15 Si9 2.524(7) 6
Al15 Al9 2.524(7) 6
Al15 Si11 2.725(8) 9
Al15 Al11 2.725(8) 9
Al15 Si11 2.725(8) 34
Al15 Al11 2.725(8) 34
Al15 Al16 2.739(7) .
Al15 Er4 2.920(2) 4
Al15 Er4 2.920(2) 27
Al16 Si15 2.739(7) 33
Al16 Si15 2.739(7) 9
Al16 Si15 2.739(7) 25
Al16 Al15 2.739(7) 33
Al16 Al15 2.739(7) 9
Al16 Al15 2.739(7) 25
Al16 Si15 2.739(7) 29
Al16 Si15 2.739(7) 5
Al16 Al15 2.739(7) 29
Al16 Al15 2.739(7) 5
